data_7720901
loop_
_publ_author_name
'Dong, Zheting'
'Chang, Ai'
'Luo, Chun-Ru'
'Sun, Xiaohan'
'Xu, Yuangang'
'Wang, Pengcheng'
'Lu, Guo-Ping'

_publ_section_title
;
 Hypergolic metal-organic frameworks and metal coordination complexes
 constructed by dicyandiamide and imidazole derivatives.
;
_journal_issue 17
_journal_name_full 'Dalton transactions (Cambridge, England : 2003)'
_journal_page_first 6976
_journal_page_last 6985
_journal_paper_doi 10.1039/d6dt00163g
_journal_volume 55
_journal_year 2026
_chemical_formula_sum 'C24 H24 Co N14'
_chemical_formula_weight 567.500
_space_group_IT_number 15
_space_group_name_Hall '-I 2ya'
_space_group_name_H-M_alt 'I 1 2/a 1'
_symmetry_cell_setting monoclinic
_symmetry_Int_Tables_number 15
_symmetry_space_group_name_Hall '-I 2ya'
_symmetry_space_group_name_H-M 'I 1 2/a 1'
_audit_creation_date 2026-04-02
_audit_creation_method
;
Olex2 1.5

(compiled 2026.03.20 svn.r2bc28608 for OlexSys, GUI svn.r7530)


;
_audit_update_record 2026-04-02
_cell_angle_alpha 90.000
_cell_angle_beta 108.943(3)
_cell_angle_gamma 90.000
_cell_formula_units_Z 4
_cell_length_a 16.3490(6)
_cell_length_b 10.5452(5)
_cell_length_c 17.0274(7)
_cell_volume 2776.6(2)
_refine_ls_R_factor_all 0.059
_cod_data_source_file d6dt00163g2.cif
_cod_data_source_block hcc-15
_cod_depositor_comments 'Adding full bibliography for 7720890--7720903.cif.'
_cod_original_sg_symbol_Hall -I_2ya
_cod_database_code 7720901

loop_
_symmetry_equiv_pos_site_id
_symmetry_equiv_pos_as_xyz
1 x,y,z
2 1/2-x,y,-z
3 -x,-y,-z
4 1/2+x,-y,z
5 1/2+x,1/2+y,1/2+z
6 1-x,1/2+y,1/2-z
7 1/2-x,1/2-y,1/2-z
8 1+x,1/2-y,1/2+z

loop_
_atom_site_aniso_label
_atom_site_aniso_U_11
_atom_site_aniso_U_22
_atom_site_aniso_U_33
_atom_site_aniso_U_12
_atom_site_aniso_U_13
_atom_site_aniso_U_23
Co1 0.0306(3) 0.0354(3) 0.0303(3) 0.0013(3) 0.00062(19) 0.0034(2)
N1 0.062(7) 0.050(9) 0.053(9) 0.024(7) 0.002(7) 0.022(7)
N2 0.076(2) 0.042(2) 0.056(2) -0.0019(18) -0.0068(18) 0.0115(19)
N3 0.0407(11) 0.0412(14) 0.0411(11) 0.002(1) -0.0010(9) 0.0043(10)
N4 0.0571(13) 0.0462(15) 0.0332(10) -0.0056(11) 0.0058(9) -0.0054(10)
N5 0.0386(11) 0.0418(14) 0.0373(11) 0.0005(10) 0.0043(9) 0.0003(9)
N6 0.0337(10) 0.0457(14) 0.0397(11) -0.0008(9) 0.0062(9) -0.0005(9)
N7 0.033(2) 0.049(3) 0.044(4) 0.001(2) 0.014(2) -0.001(3)
C1 0.056(2) 0.043(2) 0.0441(13) 0.004(2) 0.0125(16) 0.0117(14)
C2 0.037(2) 0.038(3) 0.042(2) 0.001(2) 0.0036(19) -0.001(2)
C3 0.087(2) 0.068(2) 0.0478(17) -0.011(2) 0.0012(16) -0.0112(16)
C4 0.079(2) 0.053(2) 0.0394(15) -0.0098(17) -0.0034(14) -0.0018(14)
C5 0.074(2) 0.052(2) 0.0534(17) 0.0113(17) 0.0104(15) -0.0136(15)
C6 0.0632(19) 0.053(2) 0.0535(17) 0.0193(16) -0.0032(14) -0.0088(14)
C7 0.0518(15) 0.0391(16) 0.0359(13) -0.0018(13) -0.0011(11) 0.0017(11)
C8 0.038(3) 0.059(3) 0.047(4) -0.003(3) 0.013(3) 0.005(3)
C9 0.043(4) 0.057(3) 0.044(4) 0.005(3) 0.011(3) 0.011(3)
C10 0.035(3) 0.046(3) 0.040(4) -0.004(3) 0.009(2) -0.002(3)
C11 0.036(3) 0.061(4) 0.058(4) 0.002(3) 0.023(3) 0.005(3)
C12 0.038(3) 0.073(4) 0.086(5) 0.013(3) 0.014(3) 0.017(4)
N1A 0.091(4) 0.073(6) 0.054(4) 0.008(3) -0.003(3) 0.021(3)
N2A 0.051(4) 0.044(4) 0.055(4) 0.007(4) 0.010(4) 0.017(4)
C1A 0.056(2) 0.043(2) 0.0441(13) 0.004(2) 0.0125(16) 0.0117(14)
C11A 0.040(4) 0.057(5) 0.064(5) 0.003(4) 0.013(4) -0.002(4)
C12A 0.051(5) 0.082(6) 0.117(7) 0.003(4) 0.030(4) 0.009(5)
N7A 0.034(3) 0.048(4) 0.044(4) -0.001(2) 0.007(3) -0.006(3)
C10A 0.031(3) 0.046(4) 0.041(5) 0.001(3) 0.009(3) -0.007(3)
C8A 0.036(4) 0.054(3) 0.040(4) -0.004(3) 0.006(3) 0.001(3)
C9A 0.033(4) 0.060(4) 0.042(4) -0.005(3) 0.010(3) -0.002(3)
C2A 0.046(5) 0.041(6) 0.049(6) 0.000(5) 0.002(5) 0.014(6)

loop_
_atom_site_label
_atom_site_type_symbol
_atom_site_fract_x
_atom_site_fract_y
_atom_site_fract_z
_atom_site_occupancy
_atom_site_symmetry_multiplicity
_atom_site_Wyckoff_symbol
_atom_site_attached_hydrogens
_atom_site_calc_flag
_atom_site_thermal_displace_type
_atom_site_U_iso_or_equiv
_atom_site_disorder_assembly
_atom_site_disorder_group
Co1 Co 0.2500 0.2500 0.7500 1.000 4 d ? d Uani 0.0343(2) ? ?
N1 N 0.0332(18) 0.658(3) 0.4741(16) 0.232(10) 8 f ? d Uani 0.059(5) A 2
N2 N 0.1515(3) 0.5976(4) 0.5861(3) 0.768(10) 8 f ? d Uani 0.0647(14) A 1
N3 N 0.1924(1) 0.4105(2) 0.6738(1) 1.000 8 f ? d Uani 0.0444(5) ? ?
N4 N 0.1239(2) 0.0598(2) 0.5209(1) 1.000 8 f ? d Uani 0.0476(6) ? ?
N5 N 0.2023(1) 0.1299(2) 0.6441(1) 1.000 8 f ? d Uani 0.0412(5) ? ?
N6 N 0.3669(1) 0.2776(2) 0.7203(1) 1.000 8 f ? d Uani 0.0411(5) ? ?
N7 N 0.5009(5) 0.2757(10) 0.7185(5) 0.559(8) 8 f ? d Uani 0.0418(16) A 1
C1 C 0.0888(7) 0.6040(16) 0.5143(11) 0.768(10) 8 f ? d Uani 0.0486(14) A 1
C2 C 0.1695(7) 0.4934(6) 0.6292(4) 0.768(10) 8 f ? d Uani 0.0412(15) A 1
C3 C 0.0409(2) -0.0299(4) 0.3886(2) 1.000 8 f ? d Uani 0.0726(10) ? ?
H3A H 0.0737 -0.1060 0.4005 1.000 8 f ? calc Uiso 0.08700 ? ?
H3B H -0.0046 -0.0208 0.3373 1.000 8 f ? calc Uiso 0.08700 ? ?
C4 C 0.0579(2) 0.0606(3) 0.4418(2) 1.000 8 f ? d Uani 0.0628(9) ? ?
H4 H 0.0234 0.1349 0.4273 1.000 8 f ? calc Uiso 0.07500 ? ?
C5 C 0.1780(2) -0.0369(3) 0.5590(2) 1.000 8 f ? d Uani 0.0623(9) ? ?
H5 H 0.1814 -0.1189 0.5372 1.000 8 f ? calc Uiso 0.07500 ? ?
C6 C 0.2256(2) 0.0083(3) 0.6341(2) 1.000 8 f ? d Uani 0.0620(9) ? ?
H6 H 0.2694 -0.0381 0.6743 1.000 8 f ? calc Uiso 0.07400 ? ?
C7 C 0.1404(2) 0.1570(3) 0.5745(2) 1.000 8 f ? d Uani 0.0460(7) ? ?
H7 H 0.1109 0.2360 0.5636 1.000 8 f ? calc Uiso 0.05500 ? ?
C8 C 0.3729(6) 0.3524(13) 0.6544(7) 0.559(8) 8 f ? d Uani 0.0477(19) A 1
H8 H 0.3262 0.3959 0.6155 0.559(8) 8 f ? calc Uiso 0.05700 A 1
C9 C 0.4553(5) 0.3528(10) 0.6548(5) 0.559(8) 8 f ? d Uani 0.0487(17) A 1
H9 H 0.4776 0.3980 0.6179 0.559(8) 8 f ? calc Uiso 0.05800 A 1
C10 C 0.4442(6) 0.2311(19) 0.7541(11) 0.559(8) 8 f ? d Uani 0.0411(18) A 1
H10 H 0.4589 0.1724 0.7989 0.559(8) 8 f ? calc Uiso 0.04900 A 1
C11 C 0.5909(4) 0.2463(7) 0.7409(4) 0.559(8) 8 f ? d Uani 0.0501(16) A 1
H11 H 0.6205 0.2705 0.7036 0.559(8) 8 f ? calc Uiso 0.06000 A 1
C12 C 0.6352(4) 0.1881(7) 0.8096(4) 0.559(8) 8 f ? d Uani 0.067(2) A 1
H12A H 0.6075 0.1626 0.8482 0.559(8) 8 f ? calc Uiso 0.08100 A 1
H12B H 0.6950 0.1714 0.8207 0.559(8) 8 f ? calc Uiso 0.08100 A 1
N1A N 0.0363(7) 0.6282(10) 0.4540(5) 0.768(10) 8 f ? d Uani 0.079(3) A 1
N2A N 0.1663(7) 0.5468(15) 0.5511(9) 0.232(10) 8 f ? d Uani 0.052(3) A 2
C1A C 0.096(3) 0.611(6) 0.514(4) 0.232(10) 8 f ? d Uani 0.0486(14) A 2
C11A C 0.5933(5) 0.2074(10) 0.7738(6) 0.441(8) 8 f ? d Uani 0.055(2) A 2
H11A H 0.6069 0.1597 0.8237 0.441(8) 8 f ? calc Uiso 0.06500 A 2
C12A C 0.6548(5) 0.2243(9) 0.7410(6) 0.441(8) 8 f ? d Uani 0.083(3) A 2
H12C H 0.6436 0.2714 0.6911 0.441(8) 8 f ? calc Uiso 0.10000 A 2
H12D H 0.7106 0.1893 0.7671 0.441(8) 8 f ? calc Uiso 0.10000 A 2
N7A N 0.5069(6) 0.2557(13) 0.7398(7) 0.441(8) 8 f ? d Uani 0.0435(19) A 2
C10A C 0.4408(8) 0.220(2) 0.7652(13) 0.441(8) 8 f ? d Uani 0.040(2) A 2
H10A H 0.4455 0.1619 0.8090 0.441(8) 8 f ? calc Uiso 0.04800 A 2
C8A C 0.3900(7) 0.3582(17) 0.6680(8) 0.441(8) 8 f ? d Uani 0.045(2) A 2
H8A H 0.3521 0.4158 0.6306 0.441(8) 8 f ? calc Uiso 0.05400 A 2
C9A C 0.4752(6) 0.3435(13) 0.6776(7) 0.441(8) 8 f ? d Uani 0.0453(19) A 2
H9A H 0.5068 0.3856 0.6473 0.441(8) 8 f ? calc Uiso 0.05400 A 2
C2A C 0.174(3) 0.474(3) 0.6160(14) 0.232(10) 8 f ? d Uani 0.049(4) A 2

loop_
_atom_type_symbol
_atom_type_oxidation_number
_atom_type_radius_bond
Mn ? ?
N ? ?
C ? ?
H ? ?
Cu ? ?
N ? ?
C ? ?
Fe ? ?
N ? ?
C ? ?
H ? ?
Co ? ?
N ? ?
C ? ?
H ? ?
Ni ? ?
N ? ?
C ? ?
H ? ?
C ? ?
H ? ?
Cu ? ?
N ? ?
Co ? ?
Cu ? ?
N ? ?
C ? ?
H ? ?
Cu ? ?
Ni ? ?
N ? ?
C ? ?
H ? ?
Co ? ?
Ni ? ?
N ? ?
C ? ?
H ? ?
Cu ? ?
N ? ?
C ? ?
H ? ?
Cu ? ?
N ? ?
C ? ?
H ? ?
Co ? ?
N ? ?
C ? ?
H ? ?

loop_
_geom_angle_atom_site_label_1
_geom_angle_atom_site_label_2
_geom_angle_atom_site_label_3
_geom_angle_site_symmetry_1
_geom_angle_site_symmetry_2
_geom_angle_site_symmetry_3
_geom_angle
_geom_angle_publ_flag
N3 Co1 N3 7_556 . . 180.00 no
N5 Co1 N3 . . 7_556 90.64(8) no
N5 Co1 N3 7_556 . 7_556 89.36(8) no
N5 Co1 N3 . . . 89.36(8) no
N5 Co1 N3 7_556 . . 90.64(8) no
N5 Co1 N5 . . 7_556 180.00 no
N5 Co1 N6 7_556 . 7_556 89.47(8) no
N5 Co1 N6 . . 7_556 90.53(8) no
N5 Co1 N6 7_556 . . 90.53(8) no
N5 Co1 N6 . . . 89.47(8) no
N6 Co1 N3 7_556 . . 89.98(8) no
N6 Co1 N3 . . 7_556 89.98(8) no
N6 Co1 N3 . . . 90.02(8) no
N6 Co1 N3 7_556 . 7_556 90.02(8) no
N6 Co1 N6 7_556 . . 180.00 no
C2 N2 C1 . . . 122.1(10) no
C2 N3 Co1 . . . 171.7(5) no
C2A N3 Co1 . . . 156.6(18) no
C5 N4 C4 . . . 128.9(3) no
C7 N4 C4 . . . 124.1(3) no
C7 N4 C5 . . . 106.9(2) no
C6 N5 Co1 . . . 128.55(18) no
C7 N5 Co1 . . . 126.54(19) no
C7 N5 C6 . . . 104.9(2) no
C8 N6 Co1 . . . 124.3(4) no
C10 N6 Co1 . . . 130.8(5) no
C10 N6 C8 . . . 104.9(6) no
C10A N6 Co1 . . . 120.5(6) no
C10A N6 C8A . . . 105.3(8) no
C8A N6 Co1 . . . 133.7(6) no
C9 N7 C11 . . . 126.1(7) no
C10 N7 C9 . . . 106.8(7) no
C10 N7 C11 . . . 127.1(7) no
N1A C1 N2 . . . 169.9(18) no
N3 C2 N2 . . . 171.9(8) no
H3A C3 H3B . . . 120.00 no
C4 C3 H3A . . . 120.00 no
C4 C3 H3B . . . 120.00 no
N4 C4 H4 . . . 117.10 no
C3 C4 N4 . . . 125.9(3) no
C3 C4 H4 . . . 117.10 no
N4 C5 H5 . . . 127.10 no
C6 C5 N4 . . . 105.8(3) no
C6 C5 H5 . . . 127.10 no
N5 C6 H6 . . . 124.70 no
C5 C6 N5 . . . 110.6(3) no
C5 C6 H6 . . . 124.70 no
N4 C7 H7 . . . 124.10 no
N5 C7 N4 . . . 111.9(3) no
N5 C7 H7 . . . 124.10 no
N6 C8 H8 . . . 125.40 no
C9 C8 N6 . . . 109.1(7) no
C9 C8 H8 . . . 125.40 no
N7 C9 H9 . . . 126.60 no
C8 C9 N7 . . . 106.8(7) no
C8 C9 H9 . . . 126.60 no
N6 C10 N7 . . . 112.3(8) no
N6 C10 H10 . . . 123.80 no
N7 C10 H10 . . . 123.80 no
N7 C11 H11 . . . 117.90 no
C12 C11 N7 . . . 124.3(6) no
C12 C11 H11 . . . 117.90 no
C11 C12 H12A . . . 120.00 no
C11 C12 H12B . . . 120.00 no
H12A C12 H12B . . . 120.00 no
C1A N2A C2A . . . 122.(4) no
N1 C1A N2A . . . 172.(6) no
C12A C11A H11A . . . 117.60 no
C12A C11A N7A . . . 124.8(10) no
N7A C11A H11A . . . 117.60 no
C11A C12A H12C . . . 120.00 no
C11A C12A H12D . . . 120.00 no
H12C C12A H12D . . . 120.00 no
C10A N7A C11A . . . 124.1(9) no
C10A N7A C9A . . . 107.2(9) no
C9A N7A C11A . . . 128.7(9) no
N6 C10A H10A . . . 124.50 no
N7A C10A N6 . . . 111.1(10) no
N7A C10A H10A . . . 124.50 no
N6 C8A H8A . . . 125.10 no
C9A C8A N6 . . . 109.8(9) no
C9A C8A H8A . . . 125.10 no
N7A C9A H9A . . . 126.70 no
C8A C9A N7A . . . 106.6(9) no
C8A C9A H9A . . . 126.70 no
N3 C2A N2A . . . 170.(4) no

loop_
_geom_bond_atom_site_label_1
_geom_bond_atom_site_label_2
_geom_bond_site_symmetry_1
_geom_bond_site_symmetry_2
_geom_bond_distance
_geom_bond_publ_flag
Co1 N3 . 7_556 2.155(2) no
Co1 N3 . . 2.155(2) no
Co1 N5 . 7_556 2.134(2) no
Co1 N5 . . 2.134(2) no
Co1 N6 . 7_556 2.150(2) no
Co1 N6 . . 2.150(2) no
N1 C1A . . 1.142(15) no
N2 C1 . . 1.318(11) no
N2 C2 . . 1.302(6) no
N3 C2 . . 1.139(5) no
N3 C2A . . 1.145(12) no
N4 C4 . . 1.427(3) no
N4 C5 . . 1.367(4) no
N4 C7 . . 1.340(3) no
N5 C6 . . 1.364(4) no
N5 C7 . . 1.316(3) no
N6 C8 . . 1.402(9) no
N6 C10 . . 1.302(10) no
N6 C10A . . 1.346(12) no
N6 C8A . . 1.370(12) no
N7 C9 . . 1.367(8) no
N7 C10 . . 1.347(9) no
N7 C11 . . 1.429(8) no
C1 N1A . . 1.133(9) no
C3 H3A . . 0.9500 no
C3 H3B . . 0.9500 no
C3 C4 . . 1.284(5) no
C4 H4 . . 0.9500 no
C5 H5 . . 0.9500 no
C5 C6 . . 1.349(4) no
C6 H6 . . 0.9500 no
C7 H7 . . 0.9500 no
C8 H8 . . 0.9500 no
C8 C9 . . 1.345(9) no
C9 H9 . . 0.9500 no
C10 H10 . . 0.9500 no
C11 H11 . . 0.9500 no
C11 C12 . . 1.311(7) no
C12 H12A . . 0.9500 no
C12 H12B . . 0.9500 no
N2A C1A . . 1.310(16) no
N2A C2A . . 1.321(13) no
C11A H11A . . 0.9500 no
C11A C12A . . 1.313(9) no
C11A N7A . . 1.434(11) no
C12A H12C . . 0.9500 no
C12A H12D . . 0.9500 no
N7A C10A . . 1.341(11) no
N7A C9A . . 1.375(10) no
C10A H10A . . 0.9500 no
C8A H8A . . 0.9500 no
C8A C9A . . 1.358(11) no
C9A H9A . . 0.9500 no

loop_
_geom_torsion_atom_site_label_1
_geom_torsion_atom_site_label_2
_geom_torsion_atom_site_label_3
_geom_torsion_atom_site_label_4
_geom_torsion_site_symmetry_1
_geom_torsion_site_symmetry_2
_geom_torsion_site_symmetry_3
_geom_torsion_site_symmetry_4
_geom_torsion
_geom_torsion_publ_flag
Co1 N5 C6 C5 . . . . 177.6(2) no
Co1 N5 C7 N4 . . . . -178.17(18) no
Co1 N6 C8 C9 . . . . 178.0(6) no
Co1 N6 C10 N7 . . . . -177.9(7) no
Co1 N6 C10A N7A . . . . -176.3(11) no
Co1 N6 C8A C9A . . . . 175.0(6) no
N4 C5 C6 N5 . . . . 0.5(4) no
N6 C8 C9 N7 . . . . 2.0(12) no
N6 C8A C9A N7A . . . . -2.6(15) no
C2 N2 C1 N1A . . . . 166.(11) no
C4 N4 C5 C6 . . . . -177.3(3) no
C4 N4 C7 N5 . . . . 177.6(3) no
C5 N4 C4 C3 . . . . -4.9(6) no
C5 N4 C7 N5 . . . . 0.9(3) no
C6 N5 C7 N4 . . . . -0.5(3) no
C7 N4 C4 C3 . . . . 179.1(4) no
C7 N4 C5 C6 . . . . -0.8(4) no
C7 N5 C6 C5 . . . . 0.0(4) no
C8 N6 C10 N7 . . . . 3.7(19) no
C9 N7 C10 N6 . . . . -2.6(19) no
C9 N7 C11 C12 . . . . 169.1(9) no
C10 N6 C8 C9 . . . . -3.5(15) no
C10 N7 C9 C8 . . . . 0.2(13) no
C10 N7 C11 C12 . . . . -12.7(16) no
C11 N7 C9 C8 . . . . 178.7(10) no
C11 N7 C10 N6 . . . . 178.9(12) no
C11A N7A C10A N6 . . . . -177.9(15) no
C11A N7A C9A C8A . . . . -179.7(12) no
C12A C11A N7A C10A . . . . 167.9(16) no
C12A C11A N7A C9A . . . . -12.1(18) no
C10A N6 C8A C9A . . . . 3.8(19) no
C10A N7A C9A C8A . . . . 0.3(17) no
C8A N6 C10A N7A . . . . -4.(2) no
C9A N7A C10A N6 . . . . 2.(2) no
